data_7227028
loop_
_publ_author_name
'Zhang, Jiayong'
'Zhang, Minxuan'
'Li, Yuming'
'Liu, Shuang'
'Miao, Zhiwei'

_publ_section_title
;
 Diastereoselective Synthesis of Cyclopentene Spiro-rhodanines Containing
 Three Contiguous Stereocenters via Phosphine-catalyzed [3+2]
 Cycloaddition or One-pot Sequential [3+2]/[3+2] Cycloaddition
;
_journal_name_full 'RSC Adv.'
_journal_paper_doi 10.1039/C6RA23399F
_journal_year 2016
_chemical_compound_source 'mushroom amanita muscaria'
_chemical_formula_moiety C28H31NO3S2Na1+
_chemical_formula_sum 'C28 H31 N O3 S2'
_chemical_formula_weight 493.66
_chemical_melting_point 283
_chemical_name_common spirocompound
_chemical_name_systematic
'Ethyl 9-benzyl-3-(tert-butyl)-4-oxo-2-thioxo-6-(m-tolyl)-1-thia-3-azaspiro[4.4]non-7-ene-7-car- Boxylate'
_chemical_properties_physical ', Hygroscopic'
_space_group_IT_number 2
_symmetry_cell_setting triclinic
_symmetry_space_group_name_Hall '-P 1'
_symmetry_space_group_name_H-M 'P -1'
_atom_sites_solution_hydrogens geom
_atom_sites_solution_primary direct
_atom_sites_solution_secondary difmap
_audit_creation_method SHELXL-97
_audit_update_record
;
2016-10-21 deposited with the CCDC.
2016-11-07 downloaded from the CCDC.
;
_cell_angle_alpha 76.88(3)
_cell_angle_beta 77.78(3)
_cell_angle_gamma 72.35(3)
_cell_formula_units_Z 2
_cell_length_a 10.588(2)
_cell_length_b 10.777(2)
_cell_length_c 12.326(3)
_cell_measurement_reflns_used 4050
_cell_measurement_temperature 113(2)
_cell_measurement_theta_max 27.8904
_cell_measurement_theta_min 2.0429
_cell_volume 1289.7(5)
_computing_cell_refinement crystalclear
_computing_data_collection crystalclear
_computing_data_reduction crystalclear
_computing_molecular_graphics 'Bruker SHELXTL'
_computing_publication_material 'Bruker SHELXTL'
_computing_structure_refinement 'SHELXL-97 (Sheldrick, 1997)'
_computing_structure_solution 'SHELXS-97 (Sheldrick, 1990)'
_diffrn_ambient_temperature 113(2)
_diffrn_measured_fraction_theta_full 0.977
_diffrn_measured_fraction_theta_max 0.977
_diffrn_measurement_device_type 'rigaku saturn'
_diffrn_measurement_method '\w scans'
_diffrn_radiation_monochromator confocal
_diffrn_radiation_source 'rotating anode'
_diffrn_radiation_type MoK\a
_diffrn_radiation_wavelength 0.71073
_diffrn_reflns_av_R_equivalents 0.0359
_diffrn_reflns_av_sigmaI/netI 0.0568
_diffrn_reflns_limit_h_max 13
_diffrn_reflns_limit_h_min -13
_diffrn_reflns_limit_k_max 14
_diffrn_reflns_limit_k_min -14
_diffrn_reflns_limit_l_max 16
_diffrn_reflns_limit_l_min -15
_diffrn_reflns_number 13062
_diffrn_reflns_theta_full 27.92
_diffrn_reflns_theta_max 27.92
_diffrn_reflns_theta_min 2.04
_diffrn_standards_decay_% 0
_diffrn_standards_interval_count 0
_diffrn_standards_interval_time 0
_diffrn_standards_number 0
_exptl_absorpt_coefficient_mu 0.236
_exptl_absorpt_correction_T_max 0.9722
_exptl_absorpt_correction_T_min 0.9543
_exptl_absorpt_correction_type multi-scan
_exptl_absorpt_process_details crystalclear
_exptl_crystal_colour yellow
_exptl_crystal_density_diffrn 1.271
_exptl_crystal_density_method 'not measured'
_exptl_crystal_description prism
_exptl_crystal_F_000 524
_exptl_crystal_preparation ', Luminescent'
_exptl_crystal_recrystallization_method 'Re-crystallisation from solvent: hexane and ether'
_exptl_crystal_size_max 0.20
_exptl_crystal_size_mid 0.18
_exptl_crystal_size_min 0.12
_refine_diff_density_max 0.602
_refine_diff_density_min -0.365
_refine_diff_density_rms 0.057
_refine_ls_extinction_method none
_refine_ls_goodness_of_fit_ref 1.013
_refine_ls_hydrogen_treatment constr
_refine_ls_matrix_type full
_refine_ls_number_parameters 312
_refine_ls_number_reflns 6028
_refine_ls_number_restraints 0
_refine_ls_restrained_S_all 1.013
_refine_ls_R_factor_all 0.0538
_refine_ls_R_factor_gt 0.0393
_refine_ls_shift/su_max 0.001
_refine_ls_shift/su_mean 0.000
_refine_ls_structure_factor_coef Fsqd
_refine_ls_weighting_details 'calc w=1/[\s^2^(Fo^2^)+(0.0677P)^2^+0.0000P] where P=(Fo^2^+2Fc^2^)/3'
_refine_ls_weighting_scheme calc
_refine_ls_wR_factor_gt 0.1063
_refine_ls_wR_factor_ref 0.1132
_reflns_number_gt 4314
_reflns_number_total 6028
_reflns_threshold_expression >2sigma(I)
_cod_data_source_file c6ra23399f2.cif
_cod_data_source_block shelxl
_cod_depositor_comments
;
The following automatic conversions were performed:

'_symmetry_cell_setting' value 'Triclinic' changed to 'triclinic'
according to
/usr/data/users/saulius/crontab/automatic-downloads/rss-feeds/RSC/lib/dictionaries/cif_core.dic
dictionary named 'cif_core.dic' version 2.4.2 from 2011-04-26.

'_exptl_absorpt_correction_type' value 'MULTI-SCAN' changed to
'multi-scan' according to
/usr/data/users/saulius/crontab/automatic-downloads/rss-feeds/RSC/lib/dictionaries/cif_core.dic
dictionary named 'cif_core.dic' version 2.4.2 from 2011-04-26.

'_refine_ls_hydrogen_treatment' value 'CONSTR' changed to 'constr'
according to
/usr/data/users/saulius/crontab/automatic-downloads/rss-feeds/RSC/lib/dictionaries/cif_core.dic
dictionary named 'cif_core.dic' version 2.4.2 from 2011-04-26.

Automatic conversion script
Id: cif_fix_values 4268 2015-11-12 08:31:59Z antanas 
;
_cod_original_sg_symbol_H-M P-1
_cod_database_code 7227028

loop_
_symmetry_equiv_pos_as_xyz
'x, y, z'
'-x, -y, -z'

loop_
_atom_site_label
_atom_site_type_symbol
_atom_site_fract_x
_atom_site_fract_y
_atom_site_fract_z
_atom_site_U_iso_or_equiv
_atom_site_adp_type
_atom_site_occupancy
_atom_site_symmetry_multiplicity
_atom_site_calc_flag
_atom_site_refinement_flags
S1 S 0.30040(4) 1.09331(4) 0.06764(3) 0.01686(11) Uani 1 1 d .
S2 S 0.22519(4) 1.37504(4) -0.02228(3) 0.02095(11) Uani 1 1 d .
O1 O 0.08919(11) 1.12654(12) 0.34662(9) 0.0221(3) Uani 1 1 d .
O2 O 0.17644(12) 0.66438(12) 0.40273(9) 0.0246(3) Uani 1 1 d .
O3 O 0.34651(11) 0.64455(12) 0.49427(9) 0.0229(3) Uani 1 1 d .
N1 N 0.18678(12) 1.26351(13) 0.20146(10) 0.0150(3) Uani 1 1 d .
C1 C 0.27768(15) 1.02685(16) 0.21678(12) 0.0148(3) Uani 1 1 d .
C2 C 0.23162(16) 0.89710(16) 0.24663(12) 0.0165(3) Uani 1 1 d .
H2 H 0.1328 0.9189 0.2736 0.020 Uiso 1 1 calc R
C3 C 0.30452(15) 0.82065(16) 0.34405(12) 0.0158(3) Uani 1 1 d .
C4 C 0.39629(15) 0.87392(17) 0.35906(12) 0.0172(3) Uani 1 1 d .
H4 H 0.4519 0.8361 0.4158 0.021 Uiso 1 1 calc R
C5 C 0.40374(15) 0.99911(16) 0.27810(12) 0.0166(3) Uani 1 1 d .
H5 H 0.3874 1.0711 0.3224 0.020 Uiso 1 1 calc R
C6 C 0.53993(15) 0.98921(18) 0.20074(12) 0.0196(3) Uani 1 1 d .
H6A H 0.5598 0.9145 0.1601 0.024 Uiso 1 1 calc R
H6B H 0.5342 1.0712 0.1439 0.024 Uiso 1 1 calc R
C7 C 0.65285(16) 0.96908(17) 0.26500(12) 0.0182(3) Uani 1 1 d .
C8 C 0.75257(18) 0.85034(19) 0.27578(15) 0.0282(4) Uani 1 1 d .
H8 H 0.7494 0.7801 0.2427 0.034 Uiso 1 1 calc R
C9 C 0.85705(19) 0.8334(2) 0.33461(17) 0.0349(5) Uani 1 1 d .
H9 H 0.9249 0.7519 0.3409 0.042 Uiso 1 1 calc R
C10 C 0.86283(18) 0.9339(2) 0.38386(14) 0.0292(4) Uani 1 1 d .
H10 H 0.9333 0.9213 0.4252 0.035 Uiso 1 1 calc R
C11 C 0.76555(17) 1.0531(2) 0.37279(14) 0.0280(4) Uani 1 1 d .
H11 H 0.7698 1.1233 0.4054 0.034 Uiso 1 1 calc R
C12 C 0.66139(17) 1.07022(19) 0.31395(14) 0.0246(4) Uani 1 1 d .
H12 H 0.5947 1.1524 0.3070 0.030 Uiso 1 1 calc R
C13 C 0.17194(15) 1.14032(16) 0.26457(12) 0.0157(3) Uani 1 1 d .
C14 C 0.23305(14) 1.25693(17) 0.08838(12) 0.0147(3) Uani 1 1 d .
C15 C 0.14523(16) 1.39012(17) 0.25037(13) 0.0188(3) Uani 1 1 d .
C16 C 0.12924(19) 1.35681(19) 0.37940(13) 0.0260(4) Uani 1 1 d .
H16A H 0.0505 1.3226 0.4087 0.039 Uiso 1 1 calc R
H16B H 0.1176 1.4368 0.4097 0.039 Uiso 1 1 calc R
H16C H 0.2095 1.2897 0.4023 0.039 Uiso 1 1 calc R
C17 C 0.25860(19) 1.45756(19) 0.21027(15) 0.0281(4) Uani 1 1 d .
H17A H 0.3427 1.3955 0.2307 0.042 Uiso 1 1 calc R
H17B H 0.2379 1.5353 0.2461 0.042 Uiso 1 1 calc R
H17C H 0.2680 1.4852 0.1282 0.042 Uiso 1 1 calc R
C18 C 0.01426(18) 1.4777(2) 0.21323(16) 0.0337(5) Uani 1 1 d .
H18A H 0.0274 1.5038 0.1310 0.050 Uiso 1 1 calc R
H18B H -0.0148 1.5569 0.2482 0.050 Uiso 1 1 calc R
H18C H -0.0544 1.4291 0.2365 0.050 Uiso 1 1 calc R
C19 C 0.26393(16) 0.82253(17) 0.14723(13) 0.0192(3) Uani 1 1 d .
C20 C 0.39333(16) 0.74826(18) 0.11296(14) 0.0213(4) Uani 1 1 d .
H20 H 0.4635 0.7389 0.1536 0.026 Uiso 1 1 calc R
C21 C 0.41975(17) 0.68776(19) 0.01916(14) 0.0248(4) Uani 1 1 d .
H21 H 0.5078 0.6366 -0.0041 0.030 Uiso 1 1 calc R
C22 C 0.31782(17) 0.70219(19) -0.04003(14) 0.0259(4) Uani 1 1 d .
H22 H 0.3377 0.6620 -0.1049 0.031 Uiso 1 1 calc R
C23 C 0.18725(17) 0.77358(18) -0.00782(14) 0.0231(4) Uani 1 1 d .
C24 C 0.16272(17) 0.83333(17) 0.08751(14) 0.0223(4) Uani 1 1 d .
H24 H 0.0741 0.8826 0.1118 0.027 Uiso 1 1 calc R
C25 C 0.0767(2) 0.7882(2) -0.07170(16) 0.0375(5) Uani 1 1 d .
H25A H 0.0910 0.8438 -0.1456 0.056 Uiso 1 1 calc R
H25B H -0.0095 0.8295 -0.0294 0.056 Uiso 1 1 calc R
H25C H 0.0761 0.7008 -0.0820 0.056 Uiso 1 1 calc R
C26 C 0.26775(15) 0.70278(16) 0.41388(12) 0.0169(3) Uani 1 1 d .
C27 C 0.31710(18) 0.52871(19) 0.57036(14) 0.0257(4) Uani 1 1 d .
H27A H 0.3623 0.4483 0.5367 0.031 Uiso 1 1 calc R
H27B H 0.2193 0.5384 0.5853 0.031 Uiso 1 1 calc R
C28 C 0.3679(2) 0.5182(2) 0.67785(15) 0.0339(5) Uani 1 1 d .
H28A H 0.4642 0.5115 0.6616 0.051 Uiso 1 1 calc R
H28B H 0.3524 0.4392 0.7305 0.051 Uiso 1 1 calc R
H28C H 0.3202 0.5969 0.7117 0.051 Uiso 1 1 calc R

loop_
_atom_site_aniso_label
_atom_site_aniso_U_11
_atom_site_aniso_U_22
_atom_site_aniso_U_33
_atom_site_aniso_U_23
_atom_site_aniso_U_13
_atom_site_aniso_U_12
S1 0.0222(2) 0.0170(2) 0.01122(18) -0.00202(15) -0.00237(14) -0.00541(16)
S2 0.0249(2) 0.0205(2) 0.0163(2) 0.00340(16) -0.00591(16) -0.00742(17)
O1 0.0253(6) 0.0252(7) 0.0182(6) -0.0055(5) 0.0044(5) -0.0144(5)
O2 0.0305(6) 0.0229(7) 0.0243(6) 0.0009(5) -0.0078(5) -0.0144(5)
O3 0.0267(6) 0.0225(7) 0.0188(6) 0.0067(5) -0.0067(5) -0.0109(5)
N1 0.0174(6) 0.0144(7) 0.0131(6) -0.0024(5) -0.0018(5) -0.0046(5)
C1 0.0182(7) 0.0158(8) 0.0124(7) -0.0017(6) -0.0034(6) -0.0072(6)
C2 0.0219(8) 0.0158(8) 0.0137(7) 0.0001(6) -0.0051(6) -0.0083(7)
C3 0.0185(7) 0.0156(8) 0.0124(7) -0.0026(6) -0.0008(6) -0.0041(6)
C4 0.0186(7) 0.0204(9) 0.0114(7) -0.0014(6) -0.0022(6) -0.0046(6)
C5 0.0186(7) 0.0184(9) 0.0148(7) -0.0023(6) -0.0047(6) -0.0070(6)
C6 0.0205(8) 0.0252(9) 0.0151(7) -0.0012(7) -0.0027(6) -0.0106(7)
C7 0.0194(7) 0.0241(9) 0.0127(7) 0.0004(7) -0.0003(6) -0.0124(7)
C8 0.0300(9) 0.0276(10) 0.0298(9) -0.0084(8) -0.0081(7) -0.0067(8)
C9 0.0288(10) 0.0341(12) 0.0408(11) -0.0079(9) -0.0144(8) 0.0001(8)
C10 0.0246(9) 0.0468(13) 0.0200(8) -0.0060(8) -0.0062(7) -0.0129(9)
C11 0.0286(9) 0.0423(12) 0.0207(8) -0.0113(8) -0.0006(7) -0.0186(9)
C12 0.0240(8) 0.0257(10) 0.0260(9) -0.0075(8) -0.0021(7) -0.0082(7)
C13 0.0199(7) 0.0175(8) 0.0127(7) -0.0026(6) -0.0046(6) -0.0082(6)
C14 0.0130(7) 0.0194(8) 0.0141(7) -0.0022(6) -0.0032(6) -0.0074(6)
C15 0.0240(8) 0.0145(8) 0.0186(8) -0.0060(6) -0.0015(6) -0.0052(7)
C16 0.0375(10) 0.0239(10) 0.0187(8) -0.0085(7) -0.0027(7) -0.0090(8)
C17 0.0411(10) 0.0246(10) 0.0256(9) -0.0066(8) -0.0017(8) -0.0198(8)
C18 0.0293(9) 0.0304(11) 0.0342(10) -0.0119(9) -0.0059(8) 0.0075(8)
C19 0.0288(9) 0.0159(8) 0.0163(7) 0.0018(6) -0.0073(6) -0.0117(7)
C20 0.0213(8) 0.0235(9) 0.0221(8) -0.0056(7) -0.0037(6) -0.0088(7)
C21 0.0230(8) 0.0263(10) 0.0266(9) -0.0079(8) -0.0003(7) -0.0088(7)
C22 0.0323(9) 0.0287(10) 0.0219(8) -0.0030(8) -0.0046(7) -0.0164(8)
C23 0.0260(9) 0.0241(10) 0.0220(8) 0.0012(7) -0.0084(7) -0.0114(7)
C24 0.0222(8) 0.0210(9) 0.0254(9) -0.0029(7) -0.0061(7) -0.0074(7)
C25 0.0384(11) 0.0482(14) 0.0363(11) -0.0106(10) -0.0175(9) -0.0162(10)
C26 0.0200(8) 0.0171(8) 0.0128(7) -0.0039(6) -0.0001(6) -0.0047(6)
C27 0.0315(9) 0.0220(10) 0.0197(8) 0.0073(7) -0.0018(7) -0.0109(8)
C28 0.0409(11) 0.0363(12) 0.0197(9) 0.0048(8) -0.0050(8) -0.0100(9)

loop_
_atom_type_symbol
_atom_type_description
_atom_type_scat_dispersion_real
_atom_type_scat_dispersion_imag
_atom_type_scat_source
C C 0.0033 0.0016 'International Tables Vol C Tables 4.2.6.8 and 6.1.1.4'
H H 0.0000 0.0000 'International Tables Vol C Tables 4.2.6.8 and 6.1.1.4'
N N 0.0061 0.0033 'International Tables Vol C Tables 4.2.6.8 and 6.1.1.4'
O O 0.0106 0.0060 'International Tables Vol C Tables 4.2.6.8 and 6.1.1.4'
S S 0.1246 0.1234 'International Tables Vol C Tables 4.2.6.8 and 6.1.1.4'

loop_
_geom_angle_atom_site_label_1
_geom_angle_atom_site_label_2
_geom_angle_atom_site_label_3
_geom_angle
C14 S1 C1 93.48(8)
C26 O3 C27 116.72(13)
C14 N1 C13 111.75(13)
C14 N1 C15 124.31(13)
C13 N1 C15 123.73(12)
C13 C1 C2 111.95(13)
C13 C1 C5 105.88(12)
C2 C1 C5 106.78(12)
C13 C1 S1 102.15(11)
C2 C1 S1 114.09(10)
C5 C1 S1 115.74(10)
C3 C2 C19 113.41(14)
C3 C2 C1 102.23(12)
C19 C2 C1 113.46(13)
C3 C2 H2 109.2
C19 C2 H2 109.2
C1 C2 H2 109.2
C4 C3 C26 126.66(14)
C4 C3 C2 113.18(14)
C26 C3 C2 120.12(13)
C3 C4 C5 113.75(14)
C3 C4 H4 123.1
C5 C4 H4 123.1
C4 C5 C6 113.53(14)
C4 C5 C1 101.73(12)
C6 C5 C1 115.93(12)
C4 C5 H5 108.4
C6 C5 H5 108.4
C1 C5 H5 108.4
C7 C6 C5 112.47(12)
C7 C6 H6A 109.1
C5 C6 H6A 109.1
C7 C6 H6B 109.1
C5 C6 H6B 109.1
H6A C6 H6B 107.8
C8 C7 C12 118.03(15)
C8 C7 C6 121.24(15)
C12 C7 C6 120.73(16)
C7 C8 C9 120.66(18)
C7 C8 H8 119.7
C9 C8 H8 119.7
C10 C9 C8 120.51(19)
C10 C9 H9 119.7
C8 C9 H9 119.7
C9 C10 C11 119.60(16)
C9 C10 H10 120.2
C11 C10 H10 120.2
C10 C11 C12 119.94(17)
C10 C11 H11 120.0
C12 C11 H11 120.0
C11 C12 C7 121.25(18)
C11 C12 H12 119.4
C7 C12 H12 119.4
O1 C13 N1 124.86(15)
O1 C13 C1 124.34(15)
N1 C13 C1 110.78(13)
N1 C14 S2 130.11(13)
N1 C14 S1 111.28(12)
S2 C14 S1 118.51(9)
C18 C15 N1 109.64(13)
C18 C15 C17 111.97(15)
N1 C15 C17 107.83(13)
C18 C15 C16 110.17(14)
N1 C15 C16 109.92(14)
C17 C15 C16 107.25(13)
C15 C16 H16A 109.5
C15 C16 H16B 109.5
H16A C16 H16B 109.5
C15 C16 H16C 109.5
H16A C16 H16C 109.5
H16B C16 H16C 109.5
C15 C17 H17A 109.5
C15 C17 H17B 109.5
H17A C17 H17B 109.5
C15 C17 H17C 109.5
H17A C17 H17C 109.5
H17B C17 H17C 109.5
C15 C18 H18A 109.5
C15 C18 H18B 109.5
H18A C18 H18B 109.5
C15 C18 H18C 109.5
H18A C18 H18C 109.5
H18B C18 H18C 109.5
C24 C19 C20 119.02(15)
C24 C19 C2 119.22(15)
C20 C19 C2 121.71(14)
C21 C20 C19 119.94(15)
C21 C20 H20 120.0
C19 C20 H20 120.0
C22 C21 C20 119.86(16)
C22 C21 H21 120.1
C20 C21 H21 120.1
C21 C22 C23 122.05(16)
C21 C22 H22 119.0
C23 C22 H22 119.0
C22 C23 C24 117.11(15)
C22 C23 C25 121.91(16)
C24 C23 C25 120.97(16)
C19 C24 C23 121.99(16)
C19 C24 H24 119.0
C23 C24 H24 119.0
C23 C25 H25A 109.5
C23 C25 H25B 109.5
H25A C25 H25B 109.5
C23 C25 H25C 109.5
H25A C25 H25C 109.5
H25B C25 H25C 109.5
O2 C26 O3 123.80(15)
O2 C26 C3 124.30(15)
O3 C26 C3 111.88(13)
O3 C27 C28 107.15(15)
O3 C27 H27A 110.3
C28 C27 H27A 110.3
O3 C27 H27B 110.3
C28 C27 H27B 110.3
H27A C27 H27B 108.5
C27 C28 H28A 109.5
C27 C28 H28B 109.5
H28A C28 H28B 109.5
C27 C28 H28C 109.5
H28A C28 H28C 109.5
H28B C28 H28C 109.5

loop_
_geom_bond_atom_site_label_1
_geom_bond_atom_site_label_2
_geom_bond_distance
S1 C14 1.7460(18)
S1 C1 1.8083(16)
S2 C14 1.6382(17)
O1 C13 1.2034(19)
O2 C26 1.2040(19)
O3 C26 1.3495(18)
O3 C27 1.455(2)
N1 C14 1.3864(18)
N1 C13 1.414(2)
N1 C15 1.522(2)
C1 C13 1.521(2)
C1 C2 1.560(2)
C1 C5 1.589(2)
C2 C3 1.508(2)
C2 C19 1.538(2)
C2 H2 1.0000
C3 C4 1.331(2)
C3 C26 1.472(2)
C4 C5 1.497(2)
C4 H4 0.9500
C5 C6 1.540(2)
C5 H5 1.0000
C6 C7 1.506(2)
C6 H6A 0.9900
C6 H6B 0.9900
C7 C8 1.390(3)
C7 C12 1.394(2)
C8 C9 1.393(2)
C8 H8 0.9500
C9 C10 1.379(3)
C9 H9 0.9500
C10 C11 1.381(3)
C10 H10 0.9500
C11 C12 1.389(2)
C11 H11 0.9500
C12 H12 0.9500
C15 C18 1.517(2)
C15 C17 1.526(2)
C15 C16 1.533(2)
C16 H16A 0.9800
C16 H16B 0.9800
C16 H16C 0.9800
C17 H17A 0.9800
C17 H17B 0.9800
C17 H17C 0.9800
C18 H18A 0.9800
C18 H18B 0.9800
C18 H18C 0.9800
C19 C24 1.387(2)
C19 C20 1.393(2)
C20 C21 1.391(2)
C20 H20 0.9500
C21 C22 1.379(2)
C21 H21 0.9500
C22 C23 1.386(3)
C22 H22 0.9500
C23 C24 1.406(2)
C23 C25 1.496(2)
C24 H24 0.9500
C25 H25A 0.9800
C25 H25B 0.9800
C25 H25C 0.9800
C27 C28 1.501(2)
C27 H27A 0.9900
C27 H27B 0.9900
C28 H28A 0.9800
C28 H28B 0.9800
C28 H28C 0.9800

loop_
_geom_torsion_atom_site_label_1
_geom_torsion_atom_site_label_2
_geom_torsion_atom_site_label_3
_geom_torsion_atom_site_label_4
_geom_torsion
C14 S1 C1 C13 20.09(10)
C14 S1 C1 C2 141.09(11)
C14 S1 C1 C5 -94.39(12)
C13 C1 C2 C3 -100.59(14)
C5 C1 C2 C3 14.85(14)
S1 C1 C2 C3 144.02(11)
C13 C1 C2 C19 136.92(13)
C5 C1 C2 C19 -107.64(14)
S1 C1 C2 C19 21.53(17)
C19 C2 C3 C4 111.93(16)
C1 C2 C3 C4 -10.59(17)
C19 C2 C3 C26 -70.25(18)
C1 C2 C3 C26 167.22(13)
C26 C3 C4 C5 -176.11(14)
C2 C3 C4 C5 1.54(19)
C3 C4 C5 C6 -117.18(15)
C3 C4 C5 C1 8.09(17)
C13 C1 C5 C4 105.37(14)
C2 C1 C5 C4 -14.08(14)
S1 C1 C5 C4 -142.30(11)
C13 C1 C5 C6 -130.98(15)
C2 C1 C5 C6 109.58(15)
S1 C1 C5 C6 -18.64(18)
C4 C5 C6 C7 -65.36(18)
C1 C5 C6 C7 177.37(14)
C5 C6 C7 C8 111.33(18)
C5 C6 C7 C12 -69.7(2)
C12 C7 C8 C9 0.5(3)
C6 C7 C8 C9 179.45(16)
C7 C8 C9 C10 0.4(3)
C8 C9 C10 C11 -1.2(3)
C9 C10 C11 C12 1.1(3)
C10 C11 C12 C7 -0.2(3)
C8 C7 C12 C11 -0.6(3)
C6 C7 C12 C11 -179.58(14)
C14 N1 C13 O1 -148.48(14)
C15 N1 C13 O1 26.5(2)
C14 N1 C13 C1 33.18(16)
C15 N1 C13 C1 -151.79(13)
C2 C1 C13 O1 26.2(2)
C5 C1 C13 O1 -89.81(17)
S1 C1 C13 O1 148.66(13)
C2 C1 C13 N1 -155.48(12)
C5 C1 C13 N1 88.54(14)
S1 C1 C13 N1 -33.00(13)
C13 N1 C14 S2 159.91(12)
C15 N1 C14 S2 -15.1(2)
C13 N1 C14 S1 -16.24(15)
C15 N1 C14 S1 168.77(11)
C1 S1 C14 N1 -3.70(11)
C1 S1 C14 S2 179.65(9)
C14 N1 C15 C18 71.08(18)
C13 N1 C15 C18 -103.32(17)
C14 N1 C15 C17 -51.07(19)
C13 N1 C15 C17 134.53(15)
C14 N1 C15 C16 -167.67(13)
C13 N1 C15 C16 17.93(19)
C3 C2 C19 C24 142.55(16)
C1 C2 C19 C24 -101.38(17)
C3 C2 C19 C20 -39.8(2)
C1 C2 C19 C20 76.2(2)
C24 C19 C20 C21 0.9(3)
C2 C19 C20 C21 -176.75(16)
C19 C20 C21 C22 0.4(3)
C20 C21 C22 C23 -1.4(3)
C21 C22 C23 C24 1.1(3)
C21 C22 C23 C25 -179.52(18)
C20 C19 C24 C23 -1.2(3)
C2 C19 C24 C23 176.49(16)
C22 C23 C24 C19 0.2(3)
C25 C23 C24 C19 -179.19(17)
C27 O3 C26 O2 0.2(2)
C27 O3 C26 C3 178.49(13)
C4 C3 C26 O2 173.59(16)
C2 C3 C26 O2 -3.9(2)
C4 C3 C26 O3 -4.7(2)
C2 C3 C26 O3 177.79(13)
C26 O3 C27 C28 -154.85(14)
